data_5000277
loop_
_publ_author_name
'Chiu, Yuan-Yuan H.'
'Lipscomb, William N.'

_publ_section_title
;
 Molecular and crystal structure of streptonigrin
;
_journal_issue 9
_journal_name_full 'Journal of the American Chemical Society'
_journal_page_first 2525
_journal_page_last 2530
_journal_paper_doi 10.1021/ja00842a033
_journal_volume 97
_journal_year 1975
_chemical_formula_sum 'C29 H30 N4 O10'
_space_group_IT_number 19
_symmetry_cell_setting orthorhombic
_symmetry_Int_Tables_number 19
_symmetry_space_group_name_Hall 'P 2ac 2ab'
_symmetry_space_group_name_H-M 'P 21 21 21'
_cell_angle_alpha 90
_cell_angle_beta 90
_cell_angle_gamma 90
_cell_formula_units_Z 4
_cell_length_a 13.676(5)
_cell_length_b 30.663(9)
_cell_length_c 6.821(2)
_cod_database_code 5000277

loop_
_symmetry_equiv_pos_site_id
_symmetry_equiv_pos_as_xyz
1 x,y,z
2 1/2+x,1/2-y,-z
3 -x,1/2+y,1/2-z
4 1/2-x,-y,1/2+z

loop_
_atom_site_label
_atom_site_type_symbol
_atom_site_fract_x
_atom_site_fract_y
_atom_site_fract_z
C1 C 0.49350 -0.48230 0.49670
C2 C 0.25740 -0.53790 0.47810
C3 C 0.27760 -0.58250 0.46480
C4 C 0.20130 -0.61350 0.48140
C5 C 0.10430 -0.59890 0.50520
C6 C 0.08840 -0.55500 0.50900
C7 C 0.22520 -0.66060 0.46580
C8 C 0.21240 -0.68350 0.28650
C9 C 0.23390 -0.72810 0.27550
C10 C 0.59600 -0.49800 0.49810
C11 C 0.27520 -0.75000 0.43090
C12 C 0.29030 -0.72730 0.60710
C13 C 0.26780 -0.68290 0.62230
C14 C 0.02390 -0.63260 0.53670
C15 C -0.00910 -0.53260 0.51810
C16 C 0.67440 -0.46440 0.52280
C17 C 0.73700 -0.37320 0.74970
C18 C 0.42870 -0.76180 0.75410
C19 C 0.28270 -0.81860 0.26230
C20 C -0.45630 0.38500 -0.17690
C21 C -0.49740 0.36990 -0.00660
C22 C 0.65140 -0.42250 0.53840
C23 C -0.48300 0.29910 0.19460
C24 C -0.43610 0.25710 0.22900
C25 C 0.55100 -0.40660 0.52590
C26 C 0.47370 -0.43850 0.50920
C27 C 0.37350 -0.42590 0.49590
C28 C 0.30260 -0.45690 0.48160
C29 C 0.32700 -0.50130 0.48220
H1 H 0.23400 -0.45000 0.47000
H2 H 0.35800 -0.39600 0.47200
H3 H 0.14700 -0.67400 0.18800
H4 H 0.21500 -0.74200 0.10500
H5 H 0.77000 -0.50800 0.42300
H6 H 0.80700 -0.46600 0.62200
H7 H 0.80800 -0.35500 0.75800
H8 H 0.67100 -0.36000 0.81200
H9 H 0.76500 -0.39800 0.86200
H10 H 0.42000 -0.56500 0.45300
H11 H 0.37500 -0.63200 0.41600
H12 H 0.04800 -0.66100 0.55600
H13 H -0.02300 -0.62400 0.65600
H14 H -0.01600 -0.63500 0.39300
N1 N 0.42190 -0.51350 0.48660
N2 N 0.16270 -0.52470 0.49110
N3 N 0.76610 -0.48000 0.51760
N4 N 0.37350 -0.59630 0.43180
O1 O 0.53280 -0.36670 0.54100
O2 O 0.72860 -0.39300 0.55930
O3 O 0.61560 -0.53730 0.48200
O4 O -0.08550 -0.55250 0.52380
O5 O -0.00810 -0.48980 0.51110
O6 O 0.28180 -0.66190 0.79450
O7 O 0.32970 -0.74640 0.77400
O8 O 0.30140 -0.79320 0.43140
O9 O -0.45680 0.32360 0.04290
O10 O -0.51070 0.32050 0.36070

loop_
_atom_type_symbol
_atom_type_radius_bond
C 0.68
H 0.23
N 0.68
O 0.68
